data_2216713
loop_
_publ_author_name
'Ying-Zhen Wang'
'Lan-Lan Li'
'Yong-Qing Su'
'Cong Li'

_publ_section_title
;Diaquabis{2-[2-(isopropylammonio)ethyliminomethyl]-6-methoxyphenolato}nickel(II)
 dinitrate dihydrate
;
_journal_coeditor_code PK2060
_journal_issue 12
_journal_name_full 'Acta Crystallographica Section E'
_journal_page_first m2945
_journal_page_last m2946
_journal_paper_doi 10.1107/S1600536807055092
_journal_volume 63
_journal_year 2007
_chemical_formula_iupac '[Ni (C13 H20 N2 O2)2 (H2 O)2] (N O3)2 , 2H2 O'
_chemical_formula_moiety 'C26 H44 N4 Ni O6 2+ , 2N O3 - , 2H2 O'
_chemical_formula_sum 'C26 H48 N6 Ni O14'
_chemical_formula_weight 727.39
_chemical_name_systematic
;Diaquabis{2-[2-(isopropylammonio)ethyliminomethyl]-6-methoxyphenolato}nickel(II)
dinitrate
 dihydrate
;
_space_group_IT_number 61
_symmetry_cell_setting orthorhombic
_symmetry_space_group_name_Hall '-P 2ac 2ab'
_symmetry_space_group_name_H-M 'P b c a'
_atom_sites_solution_hydrogens geom
_atom_sites_solution_primary direct
_atom_sites_solution_secondary difmap
_audit_creation_method SHELXL97
_cell_angle_alpha 90.00
_cell_angle_beta 90.00
_cell_angle_gamma 90.00
_cell_formula_units_Z 4
_cell_length_a 14.101(4)
_cell_length_b 10.369(3)
_cell_length_c 23.627(6)
_cell_measurement_reflns_used 5968
_cell_measurement_temperature 298(2)
_cell_measurement_theta_max 25.2
_cell_measurement_theta_min 2.4
_cell_volume 3454.6(17)
_computing_cell_refinement 'SAINT (Bruker, 2000)'
_computing_data_collection 'SMART (Bruker, 2000)'
_computing_data_reduction 'SAINT (Bruker, 2000)'
_computing_molecular_graphics 'SHELXTL (Bruker, 2000)'
_computing_publication_material 'SHELXTL (Bruker, 2000)'
_computing_structure_refinement 'SHELXTL (Bruker, 2000)'
_computing_structure_solution 'SHELXTL (Bruker, 2000)'
_diffrn_ambient_temperature 298(2)
_diffrn_measured_fraction_theta_full 0.999
_diffrn_measured_fraction_theta_max 0.999
_diffrn_measurement_device_type 'Bruker SMART CCD area-detector'
_diffrn_measurement_method \w
_diffrn_radiation_monochromator graphite
_diffrn_radiation_source 'fine-focus sealed tube'
_diffrn_radiation_type MoK\a
_diffrn_radiation_wavelength 0.71073
_diffrn_reflns_av_R_equivalents 0.0403
_diffrn_reflns_av_sigmaI/netI 0.0275
_diffrn_reflns_limit_h_max 18
_diffrn_reflns_limit_h_min -18
_diffrn_reflns_limit_k_max 13
_diffrn_reflns_limit_k_min -13
_diffrn_reflns_limit_l_max 30
_diffrn_reflns_limit_l_min -30
_diffrn_reflns_number 27825
_diffrn_reflns_theta_full 27.50
_diffrn_reflns_theta_max 27.50
_diffrn_reflns_theta_min 1.72
_diffrn_standards_number 0
_exptl_absorpt_coefficient_mu 0.634
_exptl_absorpt_correction_T_max 0.8680
_exptl_absorpt_correction_T_min 0.8327
_exptl_absorpt_correction_type multi-scan
_exptl_absorpt_process_details '(SADABS; Bruker, 2000)'
_exptl_crystal_colour green
_exptl_crystal_density_diffrn 1.399
_exptl_crystal_density_method 'not measured'
_exptl_crystal_description block
_exptl_crystal_F_000 1544
_exptl_crystal_size_max 0.30
_exptl_crystal_size_mid 0.27
_exptl_crystal_size_min 0.23
_refine_diff_density_max 0.506
_refine_diff_density_min -0.356
_refine_ls_extinction_method none
_refine_ls_goodness_of_fit_ref 1.020
_refine_ls_hydrogen_treatment mixed
_refine_ls_matrix_type full
_refine_ls_number_parameters 229
_refine_ls_number_reflns 3967
_refine_ls_number_restraints 6
_refine_ls_restrained_S_all 1.020
_refine_ls_R_factor_all 0.0572
_refine_ls_R_factor_gt 0.0401
_refine_ls_shift/su_max 0.000
_refine_ls_shift/su_mean 0.000
_refine_ls_structure_factor_coef Fsqd
_refine_ls_weighting_details 'calc w = 1/[\s^2^(Fo^2^)+(0.0472P)^2^+1.9738P] where P=(Fo^2^+2Fc^2^)/3'
_refine_ls_weighting_scheme calc
_refine_ls_wR_factor_gt 0.0971
_refine_ls_wR_factor_ref 0.1075
_reflns_number_gt 3000
_reflns_number_total 3967
_reflns_threshold_expression I>2\s(I)
_cod_data_source_file pk2060.cif
_cod_data_source_block I
_cod_original_cell_volume 3454.7(17)
_cod_database_code 2216713
_cod_database_fobs_code 2216713

loop_
_symmetry_equiv_pos_as_xyz
'x, y, z'
'-x+1/2, -y, z+1/2'
'-x, y+1/2, -z+1/2'
'x+1/2, -y+1/2, -z'
'-x, -y, -z'
'x-1/2, y, -z-1/2'
'x, -y-1/2, z-1/2'
'-x-1/2, y-1/2, z'

loop_
_atom_site_type_symbol
_atom_site_label
_atom_site_fract_x
_atom_site_fract_y
_atom_site_fract_z
_atom_site_U_iso_or_equiv
_atom_site_adp_type
_atom_site_calc_flag
_atom_site_refinement_flags
_atom_site_occupancy
Ni Ni1 1.0000 0.0000 0.5000 0.02925(11) Uani d S 1
O O1 0.91529(9) -0.02221(14) 0.43343(6) 0.0370(3) Uani d . 1
O O2 0.82723(11) -0.18753(15) 0.36977(7) 0.0468(4) Uani d . 1
O O3 1.07598(11) 0.14933(15) 0.45794(7) 0.0446(4) Uani d D 1
O O4 0.18849(17) 0.3220(2) 0.33180(15) 0.1183(11) Uani d . 1
O O5 0.04457(13) 0.29566(19) 0.35709(9) 0.0711(6) Uani d . 1
O O6 0.11196(19) 0.4802(2) 0.36353(12) 0.0932(8) Uani d . 1
O O7 0.19608(13) 0.07169(17) 0.37196(9) 0.0592(5) Uani d D 1
N N1 0.90533(12) 0.13969(15) 0.52859(7) 0.0324(4) Uani d . 1
N N2 0.96617(12) 0.09622(16) 0.64619(7) 0.0355(4) Uani d . 1
H H2A 1.0180 0.0796 0.6252 0.043 Uiso calc R 1
H H2B 0.9235 0.0338 0.6389 0.043 Uiso calc R 1
N N3 0.11452(15) 0.3664(2) 0.35155(9) 0.0530(5) Uani d . 1
C C1 0.77137(14) 0.0516(2) 0.47669(9) 0.0354(4) Uani d . 1
C C2 0.82259(14) -0.02761(19) 0.43900(8) 0.0320(4) Uani d . 1
C C3 0.77055(14) -0.1139(2) 0.40424(9) 0.0368(5) Uani d . 1
C C4 0.67340(16) -0.1185(2) 0.40649(10) 0.0458(5) Uani d . 1
H H4 0.6406 -0.1768 0.3839 0.055 Uiso calc R 1
C C5 0.62353(16) -0.0365(3) 0.44243(11) 0.0527(6) Uani d . 1
H H5 0.5576 -0.0383 0.4429 0.063 Uiso calc R 1
C C6 0.67153(15) 0.0466(3) 0.47693(10) 0.0466(5) Uani d . 1
H H6 0.6378 0.1008 0.5010 0.056 Uiso calc R 1
C C7 0.7837(2) -0.2852(2) 0.33677(11) 0.0584(7) Uani d . 1
H H7A 0.7463 -0.3399 0.3608 0.088 Uiso calc R 1
H H7B 0.8317 -0.3357 0.3184 0.088 Uiso calc R 1
H H7C 0.7435 -0.2462 0.3088 0.088 Uiso calc R 1
C C8 0.81822(15) 0.1435(2) 0.51351(9) 0.0372(5) Uani d . 1
H H8 0.7818 0.2112 0.5274 0.045 Uiso calc R 1
C C9 0.93993(15) 0.24570(19) 0.56478(9) 0.0390(5) Uani d . 1
H H9A 0.9073 0.3245 0.5543 0.047 Uiso calc R 1
H H9B 1.0070 0.2584 0.5576 0.047 Uiso calc R 1
C C10 0.92553(16) 0.2217(2) 0.62739(9) 0.0422(5) Uani d . 1
H H10A 0.9550 0.2910 0.6487 0.051 Uiso calc R 1
H H10B 0.8582 0.2229 0.6357 0.051 Uiso calc R 1
C C11 0.99340(16) 0.0882(2) 0.70763(9) 0.0445(5) Uani d . 1
H H11 1.0343 0.1620 0.7163 0.053 Uiso calc R 1
C C12 0.9065(2) 0.0974(4) 0.74436(11) 0.0773(9) Uani d . 1
H H12A 0.8737 0.1764 0.7363 0.116 Uiso calc R 1
H H12B 0.9250 0.0961 0.7835 0.116 Uiso calc R 1
H H12C 0.8655 0.0257 0.7367 0.116 Uiso calc R 1
C C13 1.0501(3) -0.0329(3) 0.71657(12) 0.0756(9) Uani d . 1
H H13A 1.0114 -0.1066 0.7080 0.113 Uiso calc R 1
H H13B 1.0704 -0.0374 0.7553 0.113 Uiso calc R 1
H H13C 1.1045 -0.0322 0.6922 0.113 Uiso calc R 1
H H3A 1.1215(14) 0.117(3) 0.4393(11) 0.080 Uiso d D 1
H H3B 1.0443(17) 0.195(3) 0.4351(10) 0.080 Uiso d D 1
H H7D 0.195(2) 0.1423(17) 0.3541(12) 0.080 Uiso d D 1
H H7E 0.2499(11) 0.038(2) 0.3686(13) 0.080 Uiso d D 1

loop_
_atom_site_aniso_label
_atom_site_aniso_U_11
_atom_site_aniso_U_22
_atom_site_aniso_U_33
_atom_site_aniso_U_12
_atom_site_aniso_U_13
_atom_site_aniso_U_23
Ni1 0.02767(19) 0.02977(19) 0.03031(19) 0.00044(14) -0.00154(14) -0.00484(14)
O1 0.0275(7) 0.0491(9) 0.0345(7) 0.0027(6) -0.0017(6) -0.0104(6)
O2 0.0431(8) 0.0485(9) 0.0488(9) -0.0050(7) -0.0034(7) -0.0174(7)
O3 0.0473(9) 0.0403(9) 0.0461(9) -0.0027(7) 0.0043(7) 0.0002(7)
O4 0.0653(14) 0.0643(14) 0.225(3) 0.0072(12) 0.0497(18) 0.0195(18)
O5 0.0448(10) 0.0706(13) 0.0980(16) -0.0061(9) -0.0065(10) 0.0168(11)
O6 0.1038(19) 0.0531(13) 0.123(2) -0.0006(12) 0.0109(16) -0.0196(13)
O7 0.0506(10) 0.0472(10) 0.0798(13) 0.0028(8) 0.0140(10) 0.0007(9)
N1 0.0364(9) 0.0298(8) 0.0311(8) 0.0021(7) -0.0024(7) -0.0023(7)
N2 0.0376(9) 0.0361(9) 0.0329(9) 0.0005(7) 0.0028(7) -0.0068(7)
N3 0.0467(12) 0.0479(12) 0.0643(13) 0.0041(10) -0.0029(10) 0.0125(10)
C1 0.0298(10) 0.0415(11) 0.0350(10) 0.0065(9) -0.0043(8) 0.0004(9)
C2 0.0293(9) 0.0350(10) 0.0318(10) 0.0025(8) -0.0028(8) 0.0032(8)
C3 0.0368(11) 0.0376(11) 0.0361(11) -0.0016(9) -0.0045(8) 0.0021(9)
C4 0.0385(12) 0.0497(13) 0.0491(13) -0.0087(10) -0.0110(10) 0.0021(11)
C5 0.0286(11) 0.0681(16) 0.0613(16) -0.0003(11) -0.0040(11) 0.0038(13)
C6 0.0332(11) 0.0588(14) 0.0479(13) 0.0095(10) -0.0006(10) -0.0021(11)
C7 0.0668(17) 0.0509(14) 0.0574(15) -0.0103(12) -0.0109(13) -0.0141(12)
C8 0.0378(11) 0.0377(11) 0.0361(11) 0.0097(9) 0.0019(8) -0.0022(9)
C9 0.0467(12) 0.0281(10) 0.0422(11) 0.0032(9) -0.0033(9) -0.0052(9)
C10 0.0475(12) 0.0386(11) 0.0404(12) 0.0082(10) -0.0002(10) -0.0109(9)
C11 0.0512(13) 0.0503(13) 0.0320(11) -0.0018(11) -0.0031(9) -0.0079(10)
C12 0.077(2) 0.118(3) 0.0371(14) -0.0082(19) 0.0125(13) -0.0068(16)
C13 0.113(3) 0.0651(18) 0.0485(16) 0.0218(18) -0.0159(17) 0.0013(13)

loop_
_atom_type_symbol
_atom_type_description
_atom_type_scat_dispersion_real
_atom_type_scat_dispersion_imag
_atom_type_scat_source
C C 0.0033 0.0016 'International Tables Vol C Tables 4.2.6.8 and 6.1.1.4'
H H 0.0000 0.0000 'International Tables Vol C Tables 4.2.6.8 and 6.1.1.4'
N N 0.0061 0.0033 'International Tables Vol C Tables 4.2.6.8 and 6.1.1.4'
O O 0.0106 0.0060 'International Tables Vol C Tables 4.2.6.8 and 6.1.1.4'
Ni Ni 0.3393 1.1124 'International Tables Vol C Tables 4.2.6.8 and 6.1.1.4'

loop_
_geom_angle_atom_site_label_1
_geom_angle_atom_site_label_2
_geom_angle_atom_site_label_3
_geom_angle_site_symmetry_1
_geom_angle_site_symmetry_3
_geom_angle
O1 Ni1 O1 5_756 . 180.0
O1 Ni1 N1 5_756 . 92.75(6)
O1 Ni1 N1 . . 87.25(6)
O1 Ni1 N1 5_756 5_756 87.25(6)
O1 Ni1 N1 . 5_756 92.75(6)
N1 Ni1 N1 . 5_756 180.00(8)
O1 Ni1 O3 5_756 . 89.01(6)
O1 Ni1 O3 . . 90.99(6)
N1 Ni1 O3 . . 88.18(7)
N1 Ni1 O3 5_756 . 91.82(7)
O1 Ni1 O3 5_756 5_756 90.99(6)
O1 Ni1 O3 . 5_756 89.01(6)
N1 Ni1 O3 . 5_756 91.82(7)
N1 Ni1 O3 5_756 5_756 88.18(7)
O3 Ni1 O3 . 5_756 180.0
C2 O1 Ni1 . . 121.53(13)
C3 O2 C7 . . 118.10(18)
Ni1 O3 H3A . . 110(2)
Ni1 O3 H3B . . 116(2)
H3A O3 H3B . . 107(2)
H7D O7 H7E . . 109(2)
C8 N1 C9 . . 117.10(17)
C8 N1 Ni1 . . 123.15(14)
C9 N1 Ni1 . . 119.61(13)
C10 N2 C11 . . 115.72(16)
C10 N2 H2A . . 108.4
C11 N2 H2A . . 108.4
C10 N2 H2B . . 108.4
C11 N2 H2B . . 108.4
H2A N2 H2B . . 107.4
O6 N3 O4 . . 118.5(2)
O6 N3 O5 . . 121.9(2)
O4 N3 O5 . . 119.6(2)
C6 C1 C2 . . 119.5(2)
C6 C1 C8 . . 118.5(2)
C2 C1 C8 . . 121.90(18)
O1 C2 C1 . . 123.19(18)
O1 C2 C3 . . 118.87(18)
C1 C2 C3 . . 117.90(18)
C4 C3 O2 . . 125.8(2)
C4 C3 C2 . . 121.0(2)
O2 C3 C2 . . 113.14(17)
C3 C4 C5 . . 120.5(2)
C3 C4 H4 . . 119.8
C5 C4 H4 . . 119.8
C6 C5 C4 . . 119.9(2)
C6 C5 H5 . . 120.0
C4 C5 H5 . . 120.0
C5 C6 C1 . . 121.1(2)
C5 C6 H6 . . 119.5
C1 C6 H6 . . 119.5
O2 C7 H7A . . 109.5
O2 C7 H7B . . 109.5
H7A C7 H7B . . 109.5
O2 C7 H7C . . 109.5
H7A C7 H7C . . 109.5
H7B C7 H7C . . 109.5
N1 C8 C1 . . 125.74(19)
N1 C8 H8 . . 117.1
C1 C8 H8 . . 117.1
N1 C9 C10 . . 113.55(17)
N1 C9 H9A . . 108.9
C10 C9 H9A . . 108.9
N1 C9 H9B . . 108.9
C10 C9 H9B . . 108.9
H9A C9 H9B . . 107.7
N2 C10 C9 . . 112.53(17)
N2 C10 H10A . . 109.1
C9 C10 H10A . . 109.1
N2 C10 H10B . . 109.1
C9 C10 H10B . . 109.1
H10A C10 H10B . . 107.8
N2 C11 C12 . . 110.22(19)
N2 C11 C13 . . 108.50(19)
C12 C11 C13 . . 113.9(2)
N2 C11 H11 . . 108.0
C12 C11 H11 . . 108.0
C13 C11 H11 . . 108.0
C11 C12 H12A . . 109.5
C11 C12 H12B . . 109.5
H12A C12 H12B . . 109.5
C11 C12 H12C . . 109.5
H12A C12 H12C . . 109.5
H12B C12 H12C . . 109.5
C11 C13 H13A . . 109.5
C11 C13 H13B . . 109.5
H13A C13 H13B . . 109.5
C11 C13 H13C . . 109.5
H13A C13 H13C . . 109.5
H13B C13 H13C . . 109.5

loop_
_geom_bond_atom_site_label_1
_geom_bond_atom_site_label_2
_geom_bond_site_symmetry_2
_geom_bond_distance
Ni1 O1 5_756 1.9884(14)
Ni1 O1 . 1.9884(14)
Ni1 N1 . 2.0824(16)
Ni1 N1 5_756 2.0824(16)
Ni1 O3 . 2.1291(16)
Ni1 O3 5_756 2.1291(16)
O1 C2 . 1.315(2)
O2 C3 . 1.373(3)
O2 C7 . 1.418(3)
O3 H3A . 0.85(3)
O3 H3B . 0.85(3)
O4 N3 . 1.232(3)
O5 N3 . 1.236(3)
O6 N3 . 1.214(3)
O7 H7D . 0.845(10)
O7 H7E . 0.840(10)
N1 C8 . 1.279(3)
N1 C9 . 1.476(2)
N2 C10 . 1.490(3)
N2 C11 . 1.504(3)
N2 H2A . 0.9000
N2 H2B . 0.9000
C1 C6 . 1.409(3)
C1 C2 . 1.410(3)
C1 C8 . 1.450(3)
C2 C3 . 1.419(3)
C3 C4 . 1.372(3)
C4 C5 . 1.393(3)
C4 H4 . 0.9300
C5 C6 . 1.366(4)
C5 H5 . 0.9300
C6 H6 . 0.9300
C7 H7A . 0.9600
C7 H7B . 0.9600
C7 H7C . 0.9600
C8 H8 . 0.9300
C9 C10 . 1.514(3)
C9 H9A . 0.9700
C9 H9B . 0.9700
C10 H10A . 0.9700
C10 H10B . 0.9700
C11 C12 . 1.504(3)
C11 C13 . 1.504(4)
C11 H11 . 0.9800
C12 H12A . 0.9600
C12 H12B . 0.9600
C12 H12C . 0.9600
C13 H13A . 0.9600
C13 H13B . 0.9600
C13 H13C . 0.9600

loop_
_geom_hbond_atom_site_label_D
_geom_hbond_atom_site_label_H
_geom_hbond_atom_site_label_A
_geom_hbond_site_symmetry_A
_geom_hbond_distance_DH
_geom_hbond_distance_HA
_geom_hbond_distance_DA
_geom_hbond_angle_DHA
N2 H2A O1 5_756 0.90 1.78 2.631(2) 157.5
N2 H2A O2 5_756 0.90 2.46 3.086(2) 127.4
N2 H2B O7 5_656 0.90 2.03 2.907(3) 165.5
O3 H3A O7 1_655 0.85(3) 1.965(15) 2.765(2) 157(3)
O3 H3B O5 1_655 0.85(3) 2.118(18) 2.859(3) 146(2)
O7 H7D O4 . 0.85(3) 1.939(12) 2.765(3) 166(3)
O7 H7D N3 . 0.85(3) 2.588(18) 3.300(3) 143(3)
O7 H7D O5 . 0.85(3) 2.65(2) 3.175(3) 121(2)
O7 H7E O6 8_655 0.84(3) 2.041(11) 2.875(3) 172(3)
O7 H7E O4 8_655 0.84(3) 2.55(2) 3.202(3) 135(3)
O7 H7E N3 8_655 0.84(3) 2.641(13) 3.449(3) 162(3)
